data_7158678
loop_
_publ_author_name
'Peng, Lingteng'
'Hu, Zhifang'
'Zhao, Yanting'
'Peng, Lifen'
'Xu, Zhi'
'Yin, Shuang-Feng'
'Tang, Zilong'
'Qiu, Renhua'
'Kambe, Nobuaki'

_publ_section_title
;
 One-pot synthesis of phosphorylnaphth[2,1-<i>d</i>]oxazoles and products
 as P,N-ligands in C-N and C-C formation.
;
_journal_issue 20
_journal_name_full 'Organic &amp; biomolecular chemistry'
_journal_page_first 4110
_journal_page_last 4114
_journal_paper_doi 10.1039/d2ob00565d
_journal_volume 20
_journal_year 2022
_chemical_formula_moiety 'C29 H20 N O3 P'
_chemical_formula_sum 'C29 H20 N O3 P'
_chemical_formula_weight 461.43
_space_group_crystal_system triclinic
_space_group_IT_number 2
_space_group_name_Hall '-P 1'
_space_group_name_H-M_alt 'P -1'
_atom_sites_solution_hydrogens geom
_atom_sites_solution_primary dual
_audit_creation_date 2018-12-08
_audit_creation_method
;
Olex2 1.2
(compiled 2018.05.29 svn.r3508 for OlexSys, GUI svn.r5506)
;
_audit_update_record
;
2021-12-07 deposited with the CCDC.	2022-05-06 downloaded from the CCDC.
;
_cell_angle_alpha 65.707(10)
_cell_angle_beta 75.725(9)
_cell_angle_gamma 64.564(10)
_cell_formula_units_Z 2
_cell_length_a 10.5429(11)
_cell_length_b 10.9205(10)
_cell_length_c 11.7539(12)
_cell_measurement_reflns_used 4875
_cell_measurement_temperature 100.00(10)
_cell_measurement_theta_max 28.0810
_cell_measurement_theta_min 2.4480
_cell_volume 1109.9(2)
_computing_cell_refinement 'CrysAlisPro 1.171.38.43f (Rigaku OD, 2015)'
_computing_data_collection 'CrysAlisPro 1.171.38.43f (Rigaku OD, 2015)'
_computing_data_reduction 'CrysAlisPro 1.171.38.43f (Rigaku OD, 2015)'
_computing_molecular_graphics 'Olex2 (Dolomanov et al., 2009)'
_computing_publication_material 'Olex2 (Dolomanov et al., 2009)'
_computing_structure_refinement 'ShelXL (Sheldrick, 2015)'
_computing_structure_solution 'ShelXT (Sheldrick, 2015)'
_diffrn_ambient_environment N~2~
_diffrn_ambient_temperature 100.00(10)
_diffrn_detector 'CCD plate'
_diffrn_detector_area_resol_mean 5.2684
_diffrn_detector_type AtlasS2
_diffrn_measured_fraction_theta_full 1.000
_diffrn_measured_fraction_theta_max 1.000
_diffrn_measurement_details
;
List of Runs (angles in degrees, time in seconds):

  # Type    Start    End  Width  t~exp~   \w     \q     \k     \f   Frames
#--------------------------------------------------------------------------
  1  \w    -60.00  40.00   1.00    1.00    --   11.74 -57.00 -60.00  100
  2  \w    -21.00  88.00   1.00    1.00    --   11.74  77.00-150.00  109
  3  \w    -16.00  85.00   1.00    1.00    --   11.74  57.00  90.00  101
  4  \w     34.00  99.00   1.00    1.00    --   11.74-178.00 -60.00   65
  5  \w    -16.00   9.00   1.00    1.00    --   11.74  57.00 -30.00   25
;
_diffrn_measurement_device 'four-circle diffractometer'
_diffrn_measurement_device_type 'SuperNova, Dual, Cu at zero, AtlasS2'
_diffrn_measurement_method '\w scans'
_diffrn_orient_matrix_type 'CrysAlisPro convention (1999,Acta A55,543-557)'
_diffrn_orient_matrix_UB_11 -0.0482762000
_diffrn_orient_matrix_UB_12 -0.0259444000
_diffrn_orient_matrix_UB_13 -0.0061076000
_diffrn_orient_matrix_UB_21 0.0112907000
_diffrn_orient_matrix_UB_22 0.0287571000
_diffrn_orient_matrix_UB_23 -0.0661651000
_diffrn_orient_matrix_UB_31 0.0559678000
_diffrn_orient_matrix_UB_32 -0.0662619000
_diffrn_orient_matrix_UB_33 0.0005431000
_diffrn_radiation_monochromator mirror
_diffrn_radiation_probe x-ray
_diffrn_radiation_type MoK\a
_diffrn_radiation_wavelength 0.71073
_diffrn_reflns_av_R_equivalents 0.0290
_diffrn_reflns_av_unetI/netI 0.0417
_diffrn_reflns_Laue_measured_fraction_full 1.000
_diffrn_reflns_Laue_measured_fraction_max 1.000
_diffrn_reflns_limit_h_max 12
_diffrn_reflns_limit_h_min -12
_diffrn_reflns_limit_k_max 12
_diffrn_reflns_limit_k_min -12
_diffrn_reflns_limit_l_max 13
_diffrn_reflns_limit_l_min -13
_diffrn_reflns_number 10135
_diffrn_reflns_point_group_measured_fraction_full 1.000
_diffrn_reflns_point_group_measured_fraction_max 1.000
_diffrn_reflns_theta_full 25.000
_diffrn_reflns_theta_max 25.000
_diffrn_reflns_theta_min 2.147
_diffrn_source 'micro-focus sealed X-ray tube'
_diffrn_source_type 'SuperNova (Mo) X-ray Source'
_exptl_absorpt_coefficient_mu 0.157
_exptl_absorpt_correction_T_max 1.00000
_exptl_absorpt_correction_T_min 0.79056
_exptl_absorpt_correction_type multi-scan
_exptl_absorpt_process_details
;
CrysAlisPro 1.171.38.43f (Rigaku Oxford Diffraction, 2015)
Empirical absorption correction using spherical harmonics,
 implemented in SCALE3 ABSPACK scaling algorithm.
;
_exptl_crystal_colour colourless
_exptl_crystal_colour_primary colourless
_exptl_crystal_density_diffrn 1.381
_exptl_crystal_description block
_exptl_crystal_F_000 480
_exptl_crystal_size_max 0.12
_exptl_crystal_size_mid 0.11
_exptl_crystal_size_min 0.08
_refine_diff_density_max 0.319
_refine_diff_density_min -0.378
_refine_diff_density_rms 0.054
_refine_ls_extinction_method none
_refine_ls_goodness_of_fit_ref 1.016
_refine_ls_hydrogen_treatment constr
_refine_ls_matrix_type full
_refine_ls_number_parameters 308
_refine_ls_number_reflns 3901
_refine_ls_number_restraints 0
_refine_ls_restrained_S_all 1.016
_refine_ls_R_factor_all 0.0484
_refine_ls_R_factor_gt 0.0408
_refine_ls_shift/su_max 0.000
_refine_ls_shift/su_mean 0.000
_refine_ls_structure_factor_coef Fsqd
_refine_ls_weighting_details 'w=1/[\s^2^(Fo^2^)+(0.0415P)^2^+0.4707P] where P=(Fo^2^+2Fc^2^)/3'
_refine_ls_weighting_scheme calc
_refine_ls_wR_factor_gt 0.0927
_refine_ls_wR_factor_ref 0.0980
_reflns_Friedel_coverage 0.000
_reflns_number_gt 3375
_reflns_number_total 3901
_reflns_threshold_expression 'I > 2\s(I)'
_cod_data_source_file d2ob00565d2.cif
_cod_data_source_block hddx1205
_cod_depositor_comments 'Adding full bibliography for 7158678.cif.'
_cod_database_code 7158678
_shelx_shelxl_version_number 2018/3
_shelx_space_group_comment
;
The symmetry employed for this shelxl refinement is uniquely defined
by the following loop, which should always be used as a source of
symmetry information in preference to the above space-group names.
They are only intended as comments.
;
_reflns_odcompleteness_completeness 99.98
_reflns_odcompleteness_iscentric 1
_reflns_odcompleteness_theta 26.32
_olex2_refinement_description
;
1. Fixed Uiso
 At 1.2 times of:
  All C(H) groups
 At 1.5 times of:
  All O(H) groups
2.a Aromatic/amide H refined with riding coordinates:
 C29(H29), C28(H28), C19(H19), C6(H6), C25(H25), C27(H27), C26(H26), C2(H2A),
 C17(H17), C4(H4), C14(H14), C5(H5), C16(H16), C23(H23), C15(H15), C20(H20),
 C3(H3), C21(H21), C22(H22)
2.b Idealised tetrahedral OH refined as rotating group:
 O2(H2)
;
_olex2_date_sample_data_collection 2018-12-05
_olex2_submission_special_instructions 'No special instructions were received'
_oxdiff_exptl_absorpt_empirical_details
;
Empirical correction (ABSPACK) includes:
- Absorption correction using spherical harmonics
- Frame scaling
- Detector area scaling
;
_oxdiff_exptl_absorpt_empirical_full_max 1.409
_oxdiff_exptl_absorpt_empirical_full_min 0.632

loop_
_space_group_symop_operation_xyz
'x, y, z'
'-x, -y, -z'

loop_
_atom_site_label
_atom_site_type_symbol
_atom_site_fract_x
_atom_site_fract_y
_atom_site_fract_z
_atom_site_U_iso_or_equiv
_atom_site_adp_type
_atom_site_occupancy
_atom_site_site_symmetry_order
_atom_site_calc_flag
_atom_site_refinement_flags_posn
_atom_site_refinement_flags_adp
_atom_site_refinement_flags_occupancy
_atom_site_disorder_assembly
_atom_site_disorder_group
P1 P 0.17823(5) 0.23297(5) 0.28763(4) 0.01840(14) Uani 1 1 d . . . . .
O1 O 0.51668(12) 0.47694(13) 0.21385(12) 0.0208(3) Uani 1 1 d . . . . .
O2 O 0.39453(13) 0.10569(14) 0.09947(13) 0.0276(3) Uani 1 1 d . . . . .
H2 H 0.317538 0.102816 0.133761 0.041 Uiso 1 1 calc GR . . . .
O3 O 0.15516(13) 0.14472(13) 0.23102(12) 0.0247(3) Uani 1 1 d . . . . .
N1 N 0.32558(14) 0.42771(15) 0.32188(14) 0.0187(3) Uani 1 1 d . . . . .
C7 C 0.40537(17) 0.49920(18) 0.30247(17) 0.0194(4) Uani 1 1 d . . . . .
C11 C 0.55227(18) 0.21958(19) 0.06824(16) 0.0206(4) Uani 1 1 d . . . . .
C13 C 0.34037(17) 0.25911(18) 0.21765(16) 0.0176(4) Uani 1 1 d . . . . .
C24 C 0.18555(17) 0.14895(18) 0.45417(17) 0.0181(4) Uani 1 1 d . . . . .
C12 C 0.42460(18) 0.19532(18) 0.13115(17) 0.0201(4) Uani 1 1 d . . . . .
C9 C 0.50306(18) 0.38009(18) 0.17571(17) 0.0186(4) Uani 1 1 d . . . . .
C18 C 0.03703(17) 0.40791(19) 0.25920(17) 0.0206(4) Uani 1 1 d . . . . .
C10 C 0.59237(18) 0.31723(18) 0.08863(17) 0.0201(4) Uani 1 1 d . . . . .
C8 C 0.38604(17) 0.35206(18) 0.24013(17) 0.0183(4) Uani 1 1 d . . . . .
C29 C 0.30030(18) 0.11082(18) 0.51611(17) 0.0207(4) Uani 1 1 d . . . . .
H29 H 0.377286 0.135386 0.471935 0.025 Uiso 1 1 calc R . . . .
C1 C 0.39011(18) 0.59535(18) 0.36487(17) 0.0207(4) Uani 1 1 d . . . . .
C28 C 0.29996(19) 0.03610(19) 0.64384(18) 0.0235(4) Uani 1 1 d . . . . .
H28 H 0.377241 0.009904 0.685357 0.028 Uiso 1 1 calc R . . . .
C19 C 0.00963(18) 0.4935(2) 0.32894(18) 0.0243(4) Uani 1 1 d . . . . .
H19 H 0.062375 0.459573 0.395910 0.029 Uiso 1 1 calc R . . . .
C6 C 0.30343(18) 0.5900(2) 0.47554(18) 0.0241(4) Uani 1 1 d . . . . .
H6 H 0.254045 0.528199 0.506409 0.029 Uiso 1 1 calc R . . . .
C25 C 0.07043(18) 0.11204(19) 0.52180(18) 0.0239(4) Uani 1 1 d . . . . .
H25 H -0.006912 0.137928 0.480488 0.029 Uiso 1 1 calc R . . . .
C27 C 0.18515(19) -0.00004(19) 0.71044(18) 0.0253(4) Uani 1 1 d . . . . .
H27 H 0.185418 -0.049669 0.796440 0.030 Uiso 1 1 calc R . . . .
C26 C 0.07015(19) 0.0376(2) 0.64923(18) 0.0267(4) Uani 1 1 d . . . . .
H26 H -0.006678 0.012876 0.693656 0.032 Uiso 1 1 calc R . . . .
C2 C 0.4613(2) 0.6902(2) 0.31850(19) 0.0264(4) Uani 1 1 d . . . . .
H2A H 0.519609 0.694505 0.244454 0.032 Uiso 1 1 calc R . . . .
C17 C 0.71602(19) 0.3417(2) 0.02398(17) 0.0254(4) Uani 1 1 d . . . . .
H17 H 0.741463 0.407233 0.035447 0.030 Uiso 1 1 calc R . . . .
C4 C 0.3611(2) 0.7702(2) 0.4930(2) 0.0300(5) Uani 1 1 d . . . . .
H4 H 0.351752 0.828643 0.536362 0.036 Uiso 1 1 calc R . . . .
C14 C 0.6404(2) 0.1466(2) -0.01343(18) 0.0270(4) Uani 1 1 d . . . . .
H14 H 0.616539 0.081200 -0.026878 0.032 Uiso 1 1 calc R . . . .
C5 C 0.29073(19) 0.6760(2) 0.53937(19) 0.0278(5) Uani 1 1 d . . . . .
H5 H 0.234227 0.670745 0.614425 0.033 Uiso 1 1 calc R . . . .
C16 C 0.7984(2) 0.2694(2) -0.05531(19) 0.0312(5) Uani 1 1 d . . . . .
H16 H 0.879840 0.285833 -0.097534 0.037 Uiso 1 1 calc R . . . .
C23 C -0.0441(2) 0.4584(2) 0.16086(19) 0.0300(5) Uani 1 1 d . . . . .
H23 H -0.027326 0.400934 0.114255 0.036 Uiso 1 1 calc R . . . .
C15 C 0.7609(2) 0.1707(2) -0.07344(19) 0.0319(5) Uani 1 1 d . . . . .
H15 H 0.818458 0.121020 -0.126765 0.038 Uiso 1 1 calc R . . . .
C20 C -0.09629(19) 0.6299(2) 0.2993(2) 0.0306(5) Uani 1 1 d . . . . .
H20 H -0.114255 0.687330 0.346203 0.037 Uiso 1 1 calc R . . . .
C3 C 0.4452(2) 0.7774(2) 0.3824(2) 0.0326(5) Uani 1 1 d . . . . .
H3 H 0.491615 0.841881 0.350545 0.039 Uiso 1 1 calc R . . . .
C21 C -0.1749(2) 0.6804(2) 0.2005(2) 0.0367(5) Uani 1 1 d . . . . .
H21 H -0.244788 0.772520 0.179805 0.044 Uiso 1 1 calc R . . . .
C22 C -0.1500(2) 0.5945(2) 0.1324(2) 0.0394(6) Uani 1 1 d . . . . .
H22 H -0.204705 0.628063 0.066880 0.047 Uiso 1 1 calc R . . . .

loop_
_atom_site_aniso_label
_atom_site_aniso_U_11
_atom_site_aniso_U_22
_atom_site_aniso_U_33
_atom_site_aniso_U_23
_atom_site_aniso_U_13
_atom_site_aniso_U_12
P1 0.0187(2) 0.0184(3) 0.0199(3) -0.0077(2) -0.00169(19) -0.00757(19)
O1 0.0210(6) 0.0218(6) 0.0230(7) -0.0100(5) 0.0009(5) -0.0103(5)
O2 0.0295(7) 0.0306(7) 0.0323(8) -0.0214(6) 0.0041(6) -0.0133(6)
O3 0.0274(7) 0.0275(7) 0.0271(8) -0.0131(6) -0.0026(6) -0.0136(6)
N1 0.0197(7) 0.0181(8) 0.0197(8) -0.0080(6) -0.0018(6) -0.0069(6)
C7 0.0186(9) 0.0188(9) 0.0180(10) -0.0052(8) -0.0011(7) -0.0060(7)
C11 0.0228(9) 0.0187(9) 0.0154(9) -0.0050(8) -0.0031(7) -0.0036(7)
C13 0.0189(9) 0.0168(9) 0.0168(9) -0.0057(7) -0.0015(7) -0.0067(7)
C24 0.0203(9) 0.0137(8) 0.0203(10) -0.0071(7) -0.0020(7) -0.0051(7)
C12 0.0233(9) 0.0178(9) 0.0180(10) -0.0064(8) -0.0047(8) -0.0049(7)
C9 0.0206(9) 0.0157(9) 0.0185(10) -0.0044(7) -0.0032(7) -0.0064(7)
C18 0.0184(9) 0.0202(9) 0.0204(10) -0.0050(8) 0.0019(7) -0.0085(7)
C10 0.0206(9) 0.0170(9) 0.0167(10) -0.0026(7) -0.0033(7) -0.0040(7)
C8 0.0182(9) 0.0163(9) 0.0188(10) -0.0049(8) -0.0033(7) -0.0054(7)
C29 0.0201(9) 0.0172(9) 0.0253(10) -0.0083(8) -0.0010(8) -0.0071(7)
C1 0.0192(9) 0.0180(9) 0.0248(10) -0.0071(8) -0.0055(8) -0.0051(7)
C28 0.0255(10) 0.0191(9) 0.0258(11) -0.0067(8) -0.0082(8) -0.0061(8)
C19 0.0202(9) 0.0253(10) 0.0260(11) -0.0084(8) 0.0019(8) -0.0098(8)
C6 0.0221(9) 0.0251(10) 0.0273(11) -0.0112(8) -0.0014(8) -0.0091(8)
C25 0.0197(9) 0.0253(10) 0.0269(11) -0.0094(8) -0.0028(8) -0.0077(8)
C27 0.0336(11) 0.0191(9) 0.0209(10) -0.0061(8) -0.0022(8) -0.0087(8)
C26 0.0256(10) 0.0278(10) 0.0264(11) -0.0087(9) 0.0043(8) -0.0138(8)
C2 0.0290(10) 0.0274(10) 0.0273(11) -0.0100(9) -0.0016(8) -0.0144(8)
C17 0.0240(10) 0.0237(10) 0.0228(11) -0.0041(8) 0.0005(8) -0.0090(8)
C4 0.0369(11) 0.0204(10) 0.0359(13) -0.0155(9) -0.0109(10) -0.0037(8)
C14 0.0311(10) 0.0258(10) 0.0217(11) -0.0107(9) -0.0020(8) -0.0063(8)
C5 0.0258(10) 0.0281(11) 0.0286(11) -0.0157(9) -0.0024(8) -0.0037(8)
C16 0.0243(10) 0.0358(12) 0.0233(11) -0.0059(9) 0.0043(8) -0.0097(9)
C23 0.0274(10) 0.0346(11) 0.0248(11) -0.0107(9) -0.0044(8) -0.0072(9)
C15 0.0300(11) 0.0343(11) 0.0226(11) -0.0128(9) 0.0045(9) -0.0049(9)
C20 0.0256(10) 0.0240(10) 0.0385(13) -0.0128(9) 0.0066(9) -0.0089(8)
C3 0.0412(12) 0.0235(10) 0.0415(13) -0.0112(10) -0.0072(10) -0.0175(9)
C21 0.0247(10) 0.0258(11) 0.0392(13) -0.0037(10) 0.0015(9) -0.0006(8)
C22 0.0298(11) 0.0412(13) 0.0321(13) -0.0052(11) -0.0104(10) -0.0027(10)

loop_
_atom_type_symbol
_atom_type_description
_atom_type_scat_dispersion_real
_atom_type_scat_dispersion_imag
_atom_type_scat_source
C C 0.0033 0.0016 'International Tables Vol C Tables 4.2.6.8 and 6.1.1.4'
H H 0.0000 0.0000 'International Tables Vol C Tables 4.2.6.8 and 6.1.1.4'
N N 0.0061 0.0033 'International Tables Vol C Tables 4.2.6.8 and 6.1.1.4'
O O 0.0106 0.0060 'International Tables Vol C Tables 4.2.6.8 and 6.1.1.4'
P P 0.1023 0.0942 'International Tables Vol C Tables 4.2.6.8 and 6.1.1.4'

loop_
_geom_angle_atom_site_label_1
_geom_angle_atom_site_label_2
_geom_angle_atom_site_label_3
_geom_angle
_geom_angle_site_symmetry_1
_geom_angle_site_symmetry_3
_geom_angle_publ_flag
O3 P1 C13 108.80(8) . . ?
O3 P1 C24 112.53(8) . . ?
O3 P1 C18 110.97(8) . . ?
C13 P1 C18 108.56(8) . . ?
C24 P1 C13 109.16(8) . . ?
C24 P1 C18 106.75(9) . . ?
C7 O1 C9 103.57(13) . . ?
C7 N1 C8 104.19(15) . . ?
O1 C7 C1 117.98(15) . . ?
N1 C7 O1 114.74(16) . . ?
N1 C7 C1 127.27(17) . . ?
C10 C11 C12 120.56(17) . . ?
C14 C11 C12 120.98(17) . . ?
C14 C11 C10 118.46(17) . . ?
C12 C13 P1 120.55(13) . . ?
C12 C13 C8 116.10(16) . . ?
C8 C13 P1 123.22(14) . . ?
C29 C24 P1 124.23(14) . . ?
C29 C24 C25 119.49(17) . . ?
C25 C24 P1 116.12(13) . . ?
O2 C12 C11 114.93(16) . . ?
O2 C12 C13 122.91(16) . . ?
C13 C12 C11 122.16(16) . . ?
O1 C9 C10 127.43(15) . . ?
C8 C9 O1 107.91(16) . . ?
C8 C9 C10 124.65(17) . . ?
C19 C18 P1 122.66(13) . . ?
C19 C18 C23 119.51(17) . . ?
C23 C18 P1 117.81(15) . . ?
C9 C10 C11 115.03(16) . . ?
C9 C10 C17 125.39(17) . . ?
C17 C10 C11 119.57(18) . . ?
N1 C8 C13 129.04(16) . . ?
C9 C8 N1 109.58(15) . . ?
C9 C8 C13 121.37(17) . . ?
C28 C29 C24 119.75(17) . . ?
C6 C1 C7 118.48(16) . . ?
C6 C1 C2 119.48(18) . . ?
C2 C1 C7 122.03(17) . . ?
C29 C28 C27 120.44(16) . . ?
C18 C19 C20 120.15(18) . . ?
C5 C6 C1 119.89(18) . . ?
C26 C25 C24 120.71(16) . . ?
C26 C27 C28 120.15(17) . . ?
C25 C26 C27 119.45(17) . . ?
C3 C2 C1 119.78(19) . . ?
C16 C17 C10 120.21(19) . . ?
C3 C4 C5 119.68(19) . . ?
C15 C14 C11 120.73(19) . . ?
C6 C5 C4 120.50(19) . . ?
C17 C16 C15 120.36(19) . . ?
C22 C23 C18 119.8(2) . . ?
C14 C15 C16 120.6(2) . . ?
C21 C20 C19 120.1(2) . . ?
C4 C3 C2 120.64(19) . . ?
C22 C21 C20 119.98(18) . . ?
C21 C22 C23 120.38(19) . . ?

loop_
_geom_bond_atom_site_label_1
_geom_bond_atom_site_label_2
_geom_bond_distance
_geom_bond_site_symmetry_2
_geom_bond_publ_flag
P1 O3 1.4965(13) . ?
P1 C13 1.7924(17) . ?
P1 C24 1.7932(18) . ?
P1 C18 1.8040(18) . ?
O1 C7 1.372(2) . ?
O1 C9 1.376(2) . ?
O2 C12 1.350(2) . ?
N1 C7 1.301(2) . ?
N1 C8 1.382(2) . ?
C7 C1 1.448(3) . ?
C11 C12 1.443(3) . ?
C11 C10 1.421(3) . ?
C11 C14 1.405(3) . ?
C13 C12 1.383(3) . ?
C13 C8 1.427(2) . ?
C24 C29 1.385(2) . ?
C24 C25 1.396(2) . ?
C9 C10 1.398(3) . ?
C9 C8 1.365(2) . ?
C18 C19 1.383(3) . ?
C18 C23 1.389(3) . ?
C10 C17 1.411(3) . ?
C29 C28 1.383(3) . ?
C1 C6 1.388(3) . ?
C1 C2 1.390(2) . ?
C28 C27 1.387(3) . ?
C19 C20 1.387(3) . ?
C6 C5 1.374(3) . ?
C25 C26 1.379(3) . ?
C27 C26 1.384(3) . ?
C2 C3 1.374(3) . ?
C17 C16 1.365(3) . ?
C4 C5 1.378(3) . ?
C4 C3 1.375(3) . ?
C14 C15 1.369(3) . ?
C16 C15 1.400(3) . ?
C23 C22 1.385(3) . ?
C20 C21 1.376(3) . ?
C21 C22 1.375(3) . ?
